data_9015683
loop_
_publ_author_name
'Stubbs, J. E.'
'Post, J. E.'
'Elbert, D. C.'
'Heaney, P. J.'
'Veblen, D. R.'

_publ_section_title
;
 Uranyl phosphate sheet reconstruction during dehydration of
 metatorbernite [Cu(UO2)2(PO4)2*8H2O]
 Note: This is the 6.9 Angstrom phase while heating at 173 C
;
_journal_name_full 'American Mineralogist'
_journal_page_first 1132
_journal_page_last 1140
_journal_paper_doi 10.2138/am.2010.3439
_journal_volume 95
_journal_year 2010
_chemical_compound_source 'Bois Noirs, France'
_chemical_formula_sum 'Cu0.93 H6 O15 P2 U2'
_chemical_name_mineral Metatorbernite
_space_group_IT_number 4
_symmetry_space_group_name_Hall 'P 2yb'
_symmetry_space_group_name_H-M 'P 1 21 1'
_cell_angle_alpha 90
_cell_angle_beta 107.585
_cell_angle_gamma 90
_cell_formula_units_Z 2
_cell_length_a 14.4979
_cell_length_b 7.0159
_cell_length_c 6.6312
_cell_volume 642.978
_database_code_amcsd 0016813
_exptl_crystal_density_diffrn 4.355
_cod_original_cell_volume 642.979
_cod_original_formula_sum 'Cu.93 U2 P2 O15 H6'
_cod_database_code 9015683

loop_
_space_group_symop_operation_xyz
x,y,z
-x,1/2+y,-z

loop_
_atom_site_label
_atom_site_fract_x
_atom_site_fract_y
_atom_site_fract_z
_atom_site_occupancy
_atom_site_U_iso_or_equiv
_atom_site_type_symbol
_atom_site_attached_hydrogens
Cu1 0.23240 0.47500 0.52700 0.93000 0.00800 Cu 0
U1 0.01880 0.78940 0.15410 1.00000 0.01140 U 0
U2 0.49420 0.21920 0.83750 1.00000 0.01140 U 0
P1 0.05590 0.29930 0.34910 1.00000 0.02700 P 0
P2 0.49180 0.70130 0.63560 1.00000 0.02700 P 0
O1 0.14610 0.84400 0.22700 1.00000 0.01000 O 0
O2 0.36270 0.24500 0.77400 1.00000 0.01000 O 0
O3 -0.10810 0.73000 0.08600 1.00000 0.01000 O 0
O4 0.62340 0.20600 0.88900 1.00000 0.01000 O 0
O5 0.05420 0.46900 0.20200 1.00000 0.01000 O 0
O6 0.51890 0.53900 0.80100 1.00000 0.01000 O 0
O7 0.01300 0.12500 0.20200 1.00000 0.01000 O 0
O8 0.50600 0.88400 0.77300 1.00000 0.01000 O 0
O9 -0.01100 0.33900 0.49100 1.00000 0.01000 O 0
O10 0.56540 0.70300 0.51900 1.00000 0.01000 O 0
O11 0.15960 0.25000 0.47200 1.00000 0.01000 O 0
O12 0.38440 0.68900 0.49700 1.00000 0.01000 O 0
Wat13 0.74900 -0.04100 0.04200 1.00000 0.01000 O 2
Wat14 0.70100 -0.19100 0.72400 1.00000 0.01000 O 2
Wat15 0.73100 0.49900 0.79200 1.00000 0.01000 O 2

loop_
_cod_changelog_entry_id
_cod_changelog_entry_author
_cod_changelog_entry_date
_cod_changelog_entry_text
1
;cod-tools version 3.8.0
Id: cif_guess_AMCSD_atom_types 9574 2023-05-10 09:00:05Z saulius
;
2023-05-10T18:56:18+03:00
;Derived atom types and hydrogen counts
from atom names that follow the AMCSD naming convention
(Wat == water, O-H == hydroxyl).
;

loop_
_cod_related_entry_id
_cod_related_entry_database
_cod_related_entry_code
1 AMCSD 0016813
